data_4038730
loop_
_publ_author_name
'Dong, Xiaodi'
'Tang, Zhishun'
'Ye, Ling'
'Shi, Zhichuan'
'Zhao, Zhigang'
'Li, Xuefeng'

_publ_section_title
;
 Stereoselective Synthesis of Dihydrofuranoindoles via the Friedel-Crafts
 Alkylation/Annulation Cascade Process.
;
_journal_name_full 'The Journal of organic chemistry'
_journal_paper_doi 10.1021/acs.joc.0c00444
_journal_year 2020
_chemical_absolute_configuration ad
_chemical_formula_moiety 'C16 H11 Br N2 O3'
_chemical_formula_sum 'C16 H11 Br N2 O3'
_chemical_formula_weight 359.18
_space_group_crystal_system orthorhombic
_space_group_IT_number 19
_space_group_name_Hall 'P 2ac 2ab'
_space_group_name_H-M_alt 'P 21 21 21'
_atom_sites_solution_hydrogens geom
_atom_sites_solution_primary direct
_audit_creation_date 2019-10-25
_audit_creation_method
;
Olex2 1.2
(compiled 2016.02.19 svn.r3266 for OlexSys, GUI svn.r5155)
;
_cell_angle_alpha 90
_cell_angle_beta 90
_cell_angle_gamma 90
_cell_formula_units_Z 4
_cell_length_a 8.1688(3)
_cell_length_b 8.8842(3)
_cell_length_c 20.4503(5)
_cell_measurement_reflns_used 3045
_cell_measurement_temperature 293.73(18)
_cell_measurement_theta_max 71.1490
_cell_measurement_theta_min 4.3100
_cell_volume 1484.14(8)
_computing_cell_refinement 'CrysAlisPro 1.171.39.46e (Rigaku OD, 2018)'
_computing_data_collection 'CrysAlisPro 1.171.39.46e (Rigaku OD, 2018)'
_computing_data_reduction 'CrysAlisPro 1.171.39.46e (Rigaku OD, 2018)'
_computing_molecular_graphics 'Olex2 (Dolomanov et al., 2009)'
_computing_publication_material 'Olex2 (Dolomanov et al., 2009)'
_computing_structure_refinement 'ShelXL (Sheldrick, 2015)'
_computing_structure_solution 'ShelXT (Sheldrick, 2015)'
_diffrn_ambient_environment air
_diffrn_ambient_temperature 293.73(18)
_diffrn_detector 'CCD plate'
_diffrn_detector_area_resol_mean 15.9595
_diffrn_detector_type EosS2
_diffrn_measured_fraction_theta_full 1.000
_diffrn_measured_fraction_theta_max 0.990
_diffrn_measurement_details
;
List of Runs (angles in degrees, time in seconds):

  # Type    Start    End  Width  t~exp~   \w     \q     \k     \f   Frames
--------------------------------------------------------------------------
  1  \w   -105.00 -17.00   1.00    1.00    --  -36.29 -38.00 120.00   88
  2  \w   -108.00  -7.00   1.00    1.00    --  -36.29 -19.00  30.00  101
  3  \w     33.00 100.00   1.00    1.00    --   36.29-143.00-167.00   67
  4  \w     36.00 128.00   1.00    2.27    --  106.21 -30.00  60.00   92
  5  \w     37.00 109.00   1.00    2.27    --  106.21 -94.00  90.00   72
  6  \w     37.00 119.00   1.00    2.27    --  106.21-127.00   1.00   82
  7  \w    100.00 176.00   1.00    2.27    --  106.21 111.00  60.00   76
  8  \w     36.00 128.00   1.00    2.27    --  106.21 -30.00 150.00   92
  9  \w    100.00 176.00   1.00    2.27    --  106.21 111.00  90.00   76
 10  \w     39.00 133.00   1.00    2.27    --  106.21 -77.00 150.00   94
 11  \w    -55.00  33.00   1.00    1.00    --  -36.29  38.00  60.00   88
 12  \w     20.00 104.00   1.00    1.00    --   36.29  57.00   0.00   84
 13  \w     20.00  51.00   1.00    1.00    --   36.29  57.00 -60.00   31
;
_diffrn_measurement_device 'four-circle diffractometer'
_diffrn_measurement_device_type 'New Gemini, Dual, Cu at home/near, EosS2'
_diffrn_measurement_method '\w scans'
_diffrn_orient_matrix_type 'CrysAlisPro convention (1999,Acta A55,543-557)'
_diffrn_orient_matrix_UB_11 0.1456966000
_diffrn_orient_matrix_UB_12 0.0201564000
_diffrn_orient_matrix_UB_13 -0.0470389000
_diffrn_orient_matrix_UB_21 0.1193146000
_diffrn_orient_matrix_UB_22 -0.0395558000
_diffrn_orient_matrix_UB_23 0.0557154000
_diffrn_orient_matrix_UB_31 -0.0105133000
_diffrn_orient_matrix_UB_32 -0.1676579000
_diffrn_orient_matrix_UB_33 -0.0188377000
_diffrn_radiation_monochromator graphite
_diffrn_radiation_probe x-ray
_diffrn_radiation_type CuK\a
_diffrn_radiation_wavelength 1.54184
_diffrn_reflns_av_R_equivalents 0.0552
_diffrn_reflns_av_unetI/netI 0.0502
_diffrn_reflns_Laue_measured_fraction_full 1.000
_diffrn_reflns_Laue_measured_fraction_max 0.990
_diffrn_reflns_limit_h_max 8
_diffrn_reflns_limit_h_min -9
_diffrn_reflns_limit_k_max 6
_diffrn_reflns_limit_k_min -10
_diffrn_reflns_limit_l_max 22
_diffrn_reflns_limit_l_min -25
_diffrn_reflns_number 7281
_diffrn_reflns_point_group_measured_fraction_full 1.000
_diffrn_reflns_point_group_measured_fraction_max 0.982
_diffrn_reflns_theta_full 67.684
_diffrn_reflns_theta_max 71.535
_diffrn_reflns_theta_min 4.324
_diffrn_source 'fine-focus sealed X-ray tube'
_diffrn_source_type 'Enhance (Cu) X-ray Source'
_exptl_absorpt_coefficient_mu 3.909
_exptl_absorpt_correction_T_max 1.00000
_exptl_absorpt_correction_T_min 0.44301
_exptl_absorpt_correction_type multi-scan
_exptl_absorpt_process_details
;
CrysAlisPro 1.171.39.46e (Rigaku Oxford Diffraction, 2018)
Empirical absorption correction using spherical harmonics,
 implemented in SCALE3 ABSPACK scaling algorithm.
;
_exptl_crystal_colour 'clear light colourless'
_exptl_crystal_colour_lustre clear
_exptl_crystal_colour_modifier light
_exptl_crystal_colour_primary colourless
_exptl_crystal_density_diffrn 1.607
_exptl_crystal_description plate
_exptl_crystal_F_000 720
_exptl_crystal_size_max 0.7
_exptl_crystal_size_mid 0.4
_exptl_crystal_size_min 0.1
_refine_diff_density_max 0.634
_refine_diff_density_min -0.602
_refine_diff_density_rms 0.086
_refine_ls_abs_structure_details
;
 Flack x determined using 949 quotients [(I+)-(I-)]/[(I+)+(I-)]
 (Parsons, Flack and Wagner, Acta Cryst. B69 (2013) 249-259).
;
_refine_ls_abs_structure_Flack -0.04(2)
_refine_ls_extinction_method none
_refine_ls_goodness_of_fit_ref 1.029
_refine_ls_hydrogen_treatment constr
_refine_ls_matrix_type full
_refine_ls_number_parameters 199
_refine_ls_number_reflns 2829
_refine_ls_number_restraints 0
_refine_ls_restrained_S_all 1.029
_refine_ls_R_factor_all 0.0536
_refine_ls_R_factor_gt 0.0505
_refine_ls_shift/su_max 0.000
_refine_ls_shift/su_mean 0.000
_refine_ls_structure_factor_coef Fsqd
_refine_ls_weighting_details 'w=1/[\s^2^(Fo^2^)+(0.0902P)^2^] where P=(Fo^2^+2Fc^2^)/3'
_refine_ls_weighting_scheme calc
_refine_ls_wR_factor_gt 0.1345
_refine_ls_wR_factor_ref 0.1402
_reflns_Friedel_coverage 0.701
_reflns_Friedel_fraction_full 1.000
_reflns_Friedel_fraction_max 0.971
_reflns_number_gt 2625
_reflns_number_total 2829
_reflns_threshold_expression 'I > 2\s(I)'
_cod_data_source_file jo0c00444_si_001.cif
_cod_data_source_block lxf-dxd-1025-01
_cod_original_cell_volume 1484.14(7)
_cod_database_code 4038730
_shelx_space_group_comment
;
The symmetry employed for this shelxl refinement is uniquely defined
by the following loop, which should always be used as a source of
symmetry information in preference to the above space-group names.
They are only intended as comments.
;
_reflns_odcompleteness_completeness 99.94
_reflns_odcompleteness_iscentric 1
_reflns_odcompleteness_theta 66.97
_olex2_refinement_description
;
1. Fixed Uiso
 At 1.2 times of:
  All C(H) groups, All N(H) groups
2.a Ternary CH refined with riding coordinates:
 C007(H007), C00F(H00F)
2.b Aromatic/amide H refined with riding coordinates:
 N003(H003), C00B(H00B), C00C(H00C), C00G(H00G), C00H(H00H), C00J(H00J),
 C00K(H00K), C00L(H00L), C00M(H00M)
;
_shelx_shelxl_version_number 2014/7
_olex2_date_sample_data_collection 2019-10-25
_olex2_submission_special_instructions 'No special instructions were received'
_oxdiff_exptl_absorpt_empirical_details
;
Empirical correction (ABSPACK) includes:
- Absorption correction using spherical harmonics
- Frame scaling
- Detector area scaling
;
_oxdiff_exptl_absorpt_empirical_full_max 2.404
_oxdiff_exptl_absorpt_empirical_full_min 0.558

loop_
_space_group_symop_operation_xyz
'x, y, z'
'-x+1/2, -y, z+1/2'
'-x, y+1/2, -z+1/2'
'x+1/2, -y+1/2, -z'

loop_
_atom_site_label
_atom_site_type_symbol
_atom_site_fract_x
_atom_site_fract_y
_atom_site_fract_z
_atom_site_U_iso_or_equiv
_atom_site_adp_type
_atom_site_occupancy
_atom_site_site_symmetry_order
_atom_site_calc_flag
_atom_site_refinement_flags_posn
_atom_site_refinement_flags_adp
_atom_site_refinement_flags_occupancy
_atom_site_disorder_assembly
_atom_site_disorder_group
Br01 Br 1.12102(8) 0.74918(8) 0.46487(3) 0.0615(3) Uani 1 1 d . . . . .
O002 O 0.2855(5) 0.5301(5) 0.32272(17) 0.0464(9) Uani 1 1 d . . . . .
N003 N 0.2662(7) 0.5253(7) 0.0947(2) 0.0551(13) Uani 1 1 d . . . . .
H003 H 0.2916 0.5124 0.0543 0.066 Uiso 1 1 calc R . . . .
N004 N 0.2948(8) 0.3335(8) 0.3990(3) 0.0648(15) Uani 1 1 d . . . . .
C005 C 0.3622(8) 0.4885(6) 0.1466(2) 0.0417(11) Uani 1 1 d . . . . .
C006 C 0.3541(7) 0.4981(5) 0.2621(2) 0.0367(10) Uani 1 1 d . . . . .
C007 C 0.5459(7) 0.4086(6) 0.3369(2) 0.0388(11) Uani 1 1 d . . . . .
H007 H 0.5571 0.3006 0.3455 0.047 Uiso 1 1 calc R . . . .
C008 C 0.5043(7) 0.4307(6) 0.2657(2) 0.0377(10) Uani 1 1 d . . . . .
O009 O 0.2165(9) 0.2546(9) 0.3633(4) 0.111(2) Uani 1 1 d . . . . .
C00A C 0.9513(7) 0.6393(6) 0.4212(2) 0.0409(11) Uani 1 1 d . . . . .
C00B C 0.8961(8) 0.6872(7) 0.3621(3) 0.0477(12) Uani 1 1 d . . . . .
H00B H 0.9444 0.7692 0.3415 0.057 Uiso 1 1 calc R . . . .
C00C C 0.5878(7) 0.3927(6) 0.2085(3) 0.0440(12) Uani 1 1 d . . . . .
H00C H 0.6909 0.3486 0.2109 0.053 Uiso 1 1 calc R . . . .
C00D C 0.6954(7) 0.4890(6) 0.3638(2) 0.0375(11) Uani 1 1 d . . . . .
C00E C 0.2753(7) 0.5292(6) 0.2034(2) 0.0410(12) Uani 1 1 d . . . . .
C00F C 0.3876(8) 0.4652(6) 0.3696(2) 0.0444(12) Uani 1 1 d . . . . .
H00F H 0.4138 0.5390 0.4036 0.053 Uiso 1 1 calc R . . . .
C00G C 0.8856(8) 0.5173(7) 0.4531(2) 0.0482(13) Uani 1 1 d . . . . .
H00G H 0.9266 0.4860 0.4933 0.058 Uiso 1 1 calc R . . . .
C00H C 0.7659(8) 0.6112(6) 0.3329(3) 0.0442(12) Uani 1 1 d . . . . .
H00H H 0.7263 0.6428 0.2925 0.053 Uiso 1 1 calc R . . . .
O00I O 0.3132(13) 0.3111(10) 0.4562(3) 0.127(3) Uani 1 1 d . . . . .
C00J C 0.7576(8) 0.4430(6) 0.4239(3) 0.0463(13) Uani 1 1 d . . . . .
H00J H 0.7114 0.3602 0.4447 0.056 Uiso 1 1 calc R . . . .
C00K C 0.5174(8) 0.4204(7) 0.1484(2) 0.0455(12) Uani 1 1 d . . . . .
H00K H 0.5714 0.3946 0.1100 0.055 Uiso 1 1 calc R . . . .
C00L C 0.1229(9) 0.5919(7) 0.1830(3) 0.0504(13) Uani 1 1 d . . . . .
H00L H 0.0403 0.6292 0.2099 0.060 Uiso 1 1 calc R . . . .
C00M C 0.1223(9) 0.5864(8) 0.1169(3) 0.0561(15) Uani 1 1 d . . . . .
H00M H 0.0369 0.6193 0.0904 0.067 Uiso 1 1 calc R . . . .

loop_
_atom_site_aniso_label
_atom_site_aniso_U_11
_atom_site_aniso_U_22
_atom_site_aniso_U_33
_atom_site_aniso_U_23
_atom_site_aniso_U_13
_atom_site_aniso_U_12
Br01 0.0478(4) 0.0783(5) 0.0585(4) -0.0045(3) -0.0142(3) -0.0139(4)
O002 0.044(2) 0.063(2) 0.0326(15) -0.0001(15) 0.0094(16) 0.0079(19)
N003 0.055(3) 0.079(3) 0.032(2) -0.001(2) 0.000(2) 0.006(3)
N004 0.053(3) 0.077(4) 0.064(3) 0.021(3) 0.008(3) -0.009(3)
C005 0.042(3) 0.048(3) 0.036(2) -0.0017(19) 0.001(2) -0.002(2)
C006 0.038(3) 0.039(2) 0.0335(19) -0.0026(17) 0.005(2) 0.002(2)
C007 0.041(3) 0.041(2) 0.034(2) 0.0007(18) 0.001(2) -0.003(2)
C008 0.040(3) 0.039(2) 0.034(2) -0.0033(18) 0.000(2) -0.001(2)
O009 0.108(5) 0.105(5) 0.120(5) 0.019(4) -0.006(4) -0.065(5)
C00A 0.029(3) 0.051(3) 0.043(2) -0.008(2) -0.004(2) 0.000(2)
C00B 0.043(3) 0.055(3) 0.045(3) 0.006(2) -0.003(2) -0.009(3)
C00C 0.039(3) 0.051(3) 0.042(2) -0.007(2) 0.004(2) 0.004(2)
C00D 0.033(3) 0.044(3) 0.035(2) -0.0030(18) 0.001(2) 0.002(2)
C00E 0.045(3) 0.044(3) 0.034(2) 0.0008(19) 0.002(2) 0.002(2)
C00F 0.043(3) 0.058(3) 0.032(2) -0.001(2) 0.001(2) -0.010(3)
C00G 0.048(3) 0.065(3) 0.032(2) 0.006(2) -0.009(2) 0.006(3)
C00H 0.044(3) 0.048(3) 0.041(2) 0.008(2) -0.005(2) -0.001(3)
O00I 0.164(8) 0.158(7) 0.060(3) 0.052(4) 0.011(4) -0.041(6)
C00J 0.054(4) 0.048(3) 0.036(2) 0.0053(19) -0.003(2) -0.005(3)
C00K 0.043(3) 0.059(3) 0.034(2) -0.008(2) 0.009(2) 0.004(3)
C00L 0.049(3) 0.056(3) 0.046(3) -0.002(2) 0.000(3) 0.008(3)
C00M 0.057(4) 0.067(4) 0.044(3) 0.006(2) -0.012(3) 0.012(3)

loop_
_atom_type_symbol
_atom_type_description
_atom_type_scat_dispersion_real
_atom_type_scat_dispersion_imag
_atom_type_scat_source
C C 0.0181 0.0091 'International Tables Vol C Tables 4.2.6.8 and 6.1.1.4'
H H 0.0000 0.0000 'International Tables Vol C Tables 4.2.6.8 and 6.1.1.4'
Br Br -0.6763 1.2805 'International Tables Vol C Tables 4.2.6.8 and 6.1.1.4'
N N 0.0311 0.0180 'International Tables Vol C Tables 4.2.6.8 and 6.1.1.4'
O O 0.0492 0.0322 'International Tables Vol C Tables 4.2.6.8 and 6.1.1.4'

loop_
_geom_angle_atom_site_label_1
_geom_angle_atom_site_label_2
_geom_angle_atom_site_label_3
_geom_angle
_geom_angle_site_symmetry_1
_geom_angle_site_symmetry_3
_geom_angle_publ_flag
C006 O002 C00F 106.7(4) . . ?
C005 N003 H003 125.3 . . ?
C005 N003 C00M 109.3(5) . . ?
C00M N003 H003 125.3 . . ?
O009 N004 C00F 118.5(6) . . ?
O009 N004 O00I 124.5(8) . . ?
O00I N004 C00F 116.9(7) . . ?
N003 C005 C00E 106.9(5) . . ?
N003 C005 C00K 130.2(5) . . ?
C00K C005 C00E 122.9(5) . . ?
O002 C006 C00E 122.9(5) . . ?
C008 C006 O002 113.8(4) . . ?
C008 C006 C00E 123.3(5) . . ?
C008 C007 H007 108.7 . . ?
C008 C007 C00D 118.0(5) . . ?
C008 C007 C00F 100.8(4) . . ?
C00D C007 H007 108.7 . . ?
C00D C007 C00F 111.4(4) . . ?
C00F C007 H007 108.7 . . ?
C006 C008 C007 108.1(4) . . ?
C006 C008 C00C 120.0(5) . . ?
C00C C008 C007 131.9(5) . . ?
C00B C00A Br01 119.7(4) . . ?
C00B C00A C00G 122.7(5) . . ?
C00G C00A Br01 117.6(4) . . ?
C00A C00B H00B 120.6 . . ?
C00A C00B C00H 118.9(5) . . ?
C00H C00B H00B 120.6 . . ?
C008 C00C H00C 120.0 . . ?
C00K C00C C008 120.0(5) . . ?
C00K C00C H00C 120.0 . . ?
C00H C00D C007 122.6(5) . . ?
C00H C00D C00J 118.9(5) . . ?
C00J C00D C007 118.4(5) . . ?
C005 C00E C00L 107.4(5) . . ?
C006 C00E C005 115.3(5) . . ?
C006 C00E C00L 137.2(5) . . ?
O002 C00F N004 107.0(5) . . ?
O002 C00F C007 109.9(4) . . ?
O002 C00F H00F 110.0 . . ?
N004 C00F C007 109.8(5) . . ?
N004 C00F H00F 110.0 . . ?
C007 C00F H00F 110.0 . . ?
C00A C00G H00G 121.0 . . ?
C00J C00G C00A 118.0(5) . . ?
C00J C00G H00G 121.0 . . ?
C00B C00H H00H 119.9 . . ?
C00D C00H C00B 120.1(5) . . ?
C00D C00H H00H 119.9 . . ?
C00D C00J H00J 119.3 . . ?
C00G C00J C00D 121.4(5) . . ?
C00G C00J H00J 119.3 . . ?
C005 C00K H00K 120.7 . . ?
C00C C00K C005 118.5(5) . . ?
C00C C00K H00K 120.7 . . ?
C00E C00L H00L 126.8 . . ?
C00M C00L C00E 106.3(6) . . ?
C00M C00L H00L 126.8 . . ?
N003 C00M H00M 125.0 . . ?
C00L C00M N003 110.0(6) . . ?
C00L C00M H00M 125.0 . . ?

loop_
_geom_bond_atom_site_label_1
_geom_bond_atom_site_label_2
_geom_bond_distance
_geom_bond_site_symmetry_2
_geom_bond_publ_flag
Br01 C00A 1.916(5) . ?
O002 C006 1.390(6) . ?
O002 C00F 1.395(7) . ?
N003 H003 0.8600 . ?
N003 C005 1.360(8) . ?
N003 C00M 1.373(9) . ?
N004 O009 1.196(9) . ?
N004 C00F 1.518(8) . ?
N004 O00I 1.197(8) . ?
C005 C00E 1.409(7) . ?
C005 C00K 1.405(9) . ?
C006 C008 1.367(8) . ?
C006 C00E 1.390(7) . ?
C007 H007 0.9800 . ?
C007 C008 1.510(6) . ?
C007 C00D 1.518(8) . ?
C007 C00F 1.540(8) . ?
C008 C00C 1.395(7) . ?
C00A C00B 1.359(8) . ?
C00A C00G 1.374(8) . ?
C00B H00B 0.9300 . ?
C00B C00H 1.395(9) . ?
C00C H00C 0.9300 . ?
C00C C00K 1.379(8) . ?
C00D C00H 1.382(8) . ?
C00D C00J 1.390(7) . ?
C00E C00L 1.426(9) . ?
C00F H00F 0.9800 . ?
C00G H00G 0.9300 . ?
C00G C00J 1.374(9) . ?
C00H H00H 0.9300 . ?
C00J H00J 0.9300 . ?
C00K H00K 0.9300 . ?
C00L H00L 0.9300 . ?
C00L C00M 1.353(8) . ?
C00M H00M 0.9300 . ?
